data_7154391
loop_
_publ_author_name
'Magpusao, Anniefer N.'
'Rutledge, Kelli'
'Mercado, Brandon Q.'
'Peczuh, Mark W.'

_publ_section_title
;
 Stereogenic \a-carbons determine the shape and topology of
 [13]-macrodilactones.
;
_journal_issue 18
_journal_name_full 'Organic &amp; biomolecular chemistry'
_journal_page_first 5086
_journal_page_last 5089
_journal_paper_doi 10.1039/c5ob00402k
_journal_volume 13
_journal_year 2015
_chemical_formula_moiety 'C23 H24 O4'
_chemical_formula_sum 'C23 H24 O4'
_chemical_formula_weight 364.42
_chemical_name_systematic
; 
 ? 
;
_space_group_crystal_system triclinic
_space_group_IT_number 2
_space_group_name_Hall '-P 1'
_space_group_name_H-M_alt 'P -1'
_symmetry_space_group_name_Hall '-P 1'
_symmetry_space_group_name_H-M 'P -1'
_atom_sites_solution_hydrogens geom
_atom_sites_solution_primary direct
_atom_sites_solution_secondary difmap
_audit_creation_method SHELXL-2013
_cell_angle_alpha 70.326(5)
_cell_angle_beta 80.097(6)
_cell_angle_gamma 79.031(6)
_cell_formula_units_Z 2
_cell_length_a 5.59160(10)
_cell_length_b 11.9281(2)
_cell_length_c 15.3677(11)
_cell_measurement_reflns_used 25939
_cell_measurement_temperature 93(2)
_cell_measurement_theta_max 66.7
_cell_measurement_theta_min 3.1
_cell_volume 941.04(8)
_computing_cell_refinement 'CrystalClear-SM Expert 2.0 r15 (Rigaku, 2011)'
_computing_data_collection 'CrystalClear-SM Expert 2.0 r15 (Rigaku, 2011)'
_computing_data_reduction 'CrystalClear-SM Expert 2.0 r15 (Rigaku, 2011)'
_computing_publication_material 'SHELXL-2013 (Sheldrick, 2013)'
_computing_structure_refinement 'SHELXL-2013 (Sheldrick, 2013)'
_computing_structure_solution 'SHELXS-2013 (Sheldrick, 2013)'
_diffrn_ambient_temperature 93(2)
_diffrn_detector_area_resol_mean 22.2
_diffrn_measured_fraction_theta_full 0.950
_diffrn_measured_fraction_theta_max 0.978
_diffrn_measurement_device_type 'Rigaku Saturn 944+ CCD'
_diffrn_measurement_method \w
_diffrn_radiation_type CuK\a
_diffrn_radiation_wavelength 1.54187
_diffrn_reflns_av_R_equivalents 0.0430
_diffrn_reflns_av_unetI/netI 0.0201
_diffrn_reflns_Laue_measured_fraction_full 0.950
_diffrn_reflns_Laue_measured_fraction_max 0.978
_diffrn_reflns_limit_h_max 6
_diffrn_reflns_limit_h_min -6
_diffrn_reflns_limit_k_max 14
_diffrn_reflns_limit_k_min -14
_diffrn_reflns_limit_l_max 18
_diffrn_reflns_limit_l_min -18
_diffrn_reflns_number 28626
_diffrn_reflns_point_group_measured_fraction_full 0.950
_diffrn_reflns_point_group_measured_fraction_max 0.978
_diffrn_reflns_theta_full 67.687
_diffrn_reflns_theta_max 66.499
_diffrn_reflns_theta_min 3.075
_diffrn_source 'Rotating Anode'
_exptl_absorpt_coefficient_mu 0.701
_exptl_absorpt_correction_T_max 0.966
_exptl_absorpt_correction_T_min 0.850
_exptl_absorpt_correction_type multi-scan
_exptl_absorpt_process_details 'Jacobson, R. (1998) Private Communication'
_exptl_crystal_colour Colorless
_exptl_crystal_density_diffrn 1.286
_exptl_crystal_density_method 'not measured'
_exptl_crystal_description Plate
_exptl_crystal_F_000 388
_exptl_crystal_size_max 0.270
_exptl_crystal_size_mid 0.140
_exptl_crystal_size_min 0.050
_refine_diff_density_max 0.202
_refine_diff_density_min -0.148
_refine_diff_density_rms 0.031
_refine_ls_extinction_method none
_refine_ls_goodness_of_fit_ref 1.073
_refine_ls_hydrogen_treatment constr
_refine_ls_matrix_type full
_refine_ls_number_parameters 244
_refine_ls_number_reflns 3254
_refine_ls_number_restraints 0
_refine_ls_restrained_S_all 1.073
_refine_ls_R_factor_all 0.0317
_refine_ls_R_factor_gt 0.0294
_refine_ls_shift/su_max 0.001
_refine_ls_shift/su_mean 0.000
_refine_ls_structure_factor_coef Fsqd
_refine_ls_weighting_details 'w=1/[\s^2^(Fo^2^)+(0.0290P)^2^+0.2939P] where P=(Fo^2^+2Fc^2^)/3'
_refine_ls_weighting_scheme calc
_refine_ls_wR_factor_gt 0.0735
_refine_ls_wR_factor_ref 0.0749
_reflns_Friedel_coverage 0.000
_reflns_number_gt 3006
_reflns_number_total 3254
_reflns_threshold_expression 'I > 2\s(I)'
_cod_data_source_file c5ob00402k3.cif
_cod_data_source_block 007-13159
_cod_depositor_comments 'Adding full bibliography for 7154391.cif.'
_cod_database_code 7154391
_shelx_space_group_comment
; 
The symmetry employed for this shelxl refinement is uniquely defined 
by the following loop, which should always be used as a source of 
symmetry information in preference to the above space-group names. 
They are only intended as comments. 
;
_shelx_estimated_absorpt_t_min 0.833
_shelx_estimated_absorpt_t_max 0.966
_shelxl_version_number 2013-3

loop_
_space_group_symop_operation_xyz
'x, y, z'
'-x, -y, -z'

loop_
_atom_site_label
_atom_site_type_symbol
_atom_site_fract_x
_atom_site_fract_y
_atom_site_fract_z
_atom_site_U_iso_or_equiv
_atom_site_adp_type
_atom_site_occupancy
_atom_site_site_symmetry_order
_atom_site_calc_flag
_atom_site_refinement_flags_posn
_atom_site_refinement_flags_adp
O1 O 0.10427(13) 0.86590(7) 0.79947(5) 0.02322(18) Uani 1 1 d . .
C1 C 0.30740(19) 0.89326(9) 0.74106(8) 0.0200(2) Uani 1 1 d . .
O2 O 0.50504(14) 0.88448(7) 0.76624(5) 0.02537(19) Uani 1 1 d . .
C2 C 0.2582(2) 0.94031(10) 0.63997(8) 0.0214(2) Uani 1 1 d . .
H2 H 0.4191 0.9324 0.6008 0.026 Uiso 1 1 calc R U
C3 C 0.0884(2) 0.87006(10) 0.61701(8) 0.0239(2) Uani 1 1 d . .
H3A H -0.0743 0.8812 0.6529 0.029 Uiso 1 1 calc R U
H3B H 0.0664 0.9063 0.5502 0.029 Uiso 1 1 calc R U
C4 C 0.1701(2) 0.73760(10) 0.63603(8) 0.0250(3) Uani 1 1 d . .
H4 H 0.0624 0.6949 0.6221 0.030 Uiso 1 1 calc R U
C5 C 0.3728(2) 0.67249(10) 0.66972(8) 0.0240(2) Uani 1 1 d . .
H5 H 0.4929 0.7127 0.6790 0.029 Uiso 1 1 calc R U
C6 C 0.4215(2) 0.53767(10) 0.69402(8) 0.0248(3) Uani 1 1 d . .
H6A H 0.5947 0.5129 0.6727 0.030 Uiso 1 1 calc R U
H6B H 0.3162 0.5113 0.6612 0.030 Uiso 1 1 calc R U
C7 C 0.37019(19) 0.47562(10) 0.80014(8) 0.0206(2) Uani 1 1 d . .
H7 H 0.4857 0.4987 0.8320 0.025 Uiso 1 1 calc R U
C8 C 0.11026(19) 0.52457(9) 0.83093(8) 0.0210(2) Uani 1 1 d . .
O3 O 0.10755(13) 0.58941(7) 0.88753(5) 0.02257(18) Uani 1 1 d . .
O4 O -0.07227(14) 0.51175(7) 0.80551(6) 0.0297(2) Uani 1 1 d . .
C9 C -0.12612(19) 0.66161(10) 0.90408(8) 0.0239(2) Uani 1 1 d . .
H9A H -0.2441 0.6095 0.9463 0.029 Uiso 1 1 calc R U
H9B H -0.1959 0.7049 0.8447 0.029 Uiso 1 1 calc R U
C10 C -0.0784(2) 0.75030(10) 0.94775(8) 0.0256(3) Uani 1 1 d . .
H10A H -0.2272 0.8102 0.9487 0.031 Uiso 1 1 calc R U
H10B H -0.0475 0.7068 1.0130 0.031 Uiso 1 1 calc R U
C11 C 0.1368(2) 0.81565(11) 0.89732(8) 0.0252(3) Uani 1 1 d . .
H11A H 0.1447 0.8806 0.9228 0.030 Uiso 1 1 calc R U
H11B H 0.2919 0.7591 0.9056 0.030 Uiso 1 1 calc R U
C12 C 0.1595(2) 1.07429(10) 0.61715(7) 0.0206(2) Uani 1 1 d . .
C13 C -0.0784(2) 1.11374(10) 0.65082(8) 0.0234(2) Uani 1 1 d . .
H13 H -0.1836 1.0567 0.6869 0.028 Uiso 1 1 calc R U
C14 C -0.1624(2) 1.23564(11) 0.63200(8) 0.0264(3) Uani 1 1 d . .
H14 H -0.3245 1.2616 0.6553 0.032 Uiso 1 1 calc R U
C15 C -0.0105(2) 1.31993(10) 0.57927(8) 0.0271(3) Uani 1 1 d . .
H15 H -0.0684 1.4034 0.5664 0.033 Uiso 1 1 calc R U
C16 C 0.2256(2) 1.28148(10) 0.54561(8) 0.0269(3) Uani 1 1 d . .
H16 H 0.3301 1.3388 0.5094 0.032 Uiso 1 1 calc R U
C17 C 0.3102(2) 1.15944(10) 0.56464(8) 0.0233(2) Uani 1 1 d . .
H17 H 0.4728 1.1338 0.5415 0.028 Uiso 1 1 calc R U
C18 C 0.41021(19) 0.33969(10) 0.82441(7) 0.0197(2) Uani 1 1 d . .
C19 C 0.6057(2) 0.27290(10) 0.87307(8) 0.0224(2) Uani 1 1 d . .
H19 H 0.7095 0.3127 0.8920 0.027 Uiso 1 1 calc R U
C20 C 0.6505(2) 0.14872(10) 0.89412(8) 0.0250(3) Uani 1 1 d . .
H20 H 0.7848 0.1041 0.9272 0.030 Uiso 1 1 calc R U
C21 C 0.5004(2) 0.08948(10) 0.86718(8) 0.0254(3) Uani 1 1 d . .
H21 H 0.5308 0.0044 0.8818 0.030 Uiso 1 1 calc R U
C22 C 0.3054(2) 0.15530(10) 0.81863(8) 0.0246(2) Uani 1 1 d . .
H22 H 0.2018 0.1151 0.8000 0.030 Uiso 1 1 calc R U
C23 C 0.26052(19) 0.27945(10) 0.79710(8) 0.0219(2) Uani 1 1 d . .
H23 H 0.1269 0.3238 0.7635 0.026 Uiso 1 1 calc R U

loop_
_atom_site_aniso_label
_atom_site_aniso_U_11
_atom_site_aniso_U_22
_atom_site_aniso_U_33
_atom_site_aniso_U_23
_atom_site_aniso_U_13
_atom_site_aniso_U_12
O1 0.0212(4) 0.0278(4) 0.0175(4) -0.0031(3) -0.0030(3) -0.0027(3)
C1 0.0206(5) 0.0160(5) 0.0228(6) -0.0068(5) -0.0015(4) -0.0008(4)
O2 0.0217(4) 0.0259(4) 0.0279(4) -0.0069(3) -0.0058(3) -0.0022(3)
C2 0.0219(5) 0.0207(6) 0.0193(6) -0.0053(5) -0.0004(4) -0.0013(4)
C3 0.0275(6) 0.0226(6) 0.0208(6) -0.0054(5) -0.0058(4) -0.0020(5)
C4 0.0316(6) 0.0236(6) 0.0203(6) -0.0065(5) -0.0027(5) -0.0063(5)
C5 0.0263(6) 0.0219(6) 0.0226(6) -0.0064(5) 0.0013(4) -0.0057(4)
C6 0.0263(6) 0.0219(6) 0.0245(6) -0.0076(5) 0.0012(5) -0.0030(4)
C7 0.0177(5) 0.0204(5) 0.0239(6) -0.0074(5) -0.0017(4) -0.0030(4)
C8 0.0202(5) 0.0168(5) 0.0234(6) -0.0033(5) -0.0017(4) -0.0031(4)
O3 0.0188(4) 0.0243(4) 0.0235(4) -0.0091(3) -0.0024(3) 0.0024(3)
O4 0.0191(4) 0.0278(4) 0.0461(5) -0.0157(4) -0.0059(4) -0.0027(3)
C9 0.0177(5) 0.0235(6) 0.0255(6) -0.0060(5) 0.0013(4) 0.0024(4)
C10 0.0267(6) 0.0252(6) 0.0204(6) -0.0059(5) 0.0006(4) 0.0017(5)
C11 0.0299(6) 0.0278(6) 0.0169(6) -0.0060(5) -0.0044(4) -0.0024(5)
C12 0.0233(5) 0.0219(6) 0.0164(5) -0.0053(5) -0.0043(4) -0.0024(4)
C13 0.0231(6) 0.0247(6) 0.0216(6) -0.0061(5) -0.0013(4) -0.0050(4)
C14 0.0236(6) 0.0287(6) 0.0259(6) -0.0100(5) -0.0027(5) 0.0008(5)
C15 0.0326(6) 0.0211(6) 0.0259(6) -0.0062(5) -0.0054(5) -0.0001(5)
C16 0.0311(6) 0.0239(6) 0.0237(6) -0.0042(5) -0.0003(5) -0.0076(5)
C17 0.0227(6) 0.0255(6) 0.0207(6) -0.0070(5) -0.0007(4) -0.0035(4)
C18 0.0179(5) 0.0213(6) 0.0192(6) -0.0073(5) 0.0017(4) -0.0027(4)
C19 0.0200(5) 0.0247(6) 0.0233(6) -0.0085(5) -0.0018(4) -0.0041(4)
C20 0.0230(6) 0.0252(6) 0.0240(6) -0.0057(5) -0.0042(4) 0.0011(4)
C21 0.0284(6) 0.0194(6) 0.0264(6) -0.0067(5) 0.0002(5) -0.0024(4)
C22 0.0243(6) 0.0250(6) 0.0272(6) -0.0117(5) -0.0003(5) -0.0058(4)
C23 0.0196(5) 0.0242(6) 0.0221(6) -0.0083(5) -0.0023(4) -0.0014(4)

loop_
_atom_type_symbol
_atom_type_description
_atom_type_scat_dispersion_real
_atom_type_scat_dispersion_imag
_atom_type_scat_source
C C 0.0181 0.0091 'International Tables Vol C Tables 4.2.6.8 and 6.1.1.4'
H H 0.0000 0.0000 'International Tables Vol C Tables 4.2.6.8 and 6.1.1.4'
O O 0.0492 0.0322 'International Tables Vol C Tables 4.2.6.8 and 6.1.1.4'

loop_
_geom_angle_atom_site_label_1
_geom_angle_atom_site_label_2
_geom_angle_atom_site_label_3
_geom_angle
C1 O1 C11 115.79(8)
O2 C1 O1 123.76(10)
O2 C1 C2 124.03(10)
O1 C1 C2 112.19(9)
C1 C2 C12 107.89(8)
C1 C2 C3 113.39(9)
C12 C2 C3 112.41(9)
C1 C2 H2 107.6
C12 C2 H2 107.6
C3 C2 H2 107.6
C4 C3 C2 116.62(9)
C4 C3 H3A 108.1
C2 C3 H3A 108.1
C4 C3 H3B 108.1
C2 C3 H3B 108.1
H3A C3 H3B 107.3
C5 C4 C3 128.41(11)
C5 C4 H4 115.8
C3 C4 H4 115.8
C4 C5 C6 122.96(11)
C4 C5 H5 118.5
C6 C5 H5 118.5
C5 C6 C7 111.47(9)
C5 C6 H6A 109.3
C7 C6 H6A 109.3
C5 C6 H6B 109.3
C7 C6 H6B 109.3
H6A C6 H6B 108.0
C18 C7 C8 112.53(9)
C18 C7 C6 111.54(9)
C8 C7 C6 107.36(9)
C18 C7 H7 108.4
C8 C7 H7 108.4
C6 C7 H7 108.4
O4 C8 O3 123.40(10)
O4 C8 C7 125.07(10)
O3 C8 C7 111.47(9)
C8 O3 C9 115.30(8)
O3 C9 C10 107.43(9)
O3 C9 H9A 110.2
C10 C9 H9A 110.2
O3 C9 H9B 110.2
C10 C9 H9B 110.2
H9A C9 H9B 108.5
C11 C10 C9 113.47(9)
C11 C10 H10A 108.9
C9 C10 H10A 108.9
C11 C10 H10B 108.9
C9 C10 H10B 108.9
H10A C10 H10B 107.7
O1 C11 C10 108.24(9)
O1 C11 H11A 110.1
C10 C11 H11A 110.1
O1 C11 H11B 110.1
C10 C11 H11B 110.1
H11A C11 H11B 108.4
C17 C12 C13 118.76(10)
C17 C12 C2 120.00(10)
C13 C12 C2 121.20(10)
C14 C13 C12 120.46(11)
C14 C13 H13 119.8
C12 C13 H13 119.8
C13 C14 C15 120.31(11)
C13 C14 H14 119.8
C15 C14 H14 119.8
C16 C15 C14 119.56(11)
C16 C15 H15 120.2
C14 C15 H15 120.2
C15 C16 C17 120.20(11)
C15 C16 H16 119.9
C17 C16 H16 119.9
C16 C17 C12 120.71(10)
C16 C17 H17 119.6
C12 C17 H17 119.6
C19 C18 C23 118.76(10)
C19 C18 C7 119.33(9)
C23 C18 C7 121.89(10)
C20 C19 C18 120.58(10)
C20 C19 H19 119.7
C18 C19 H19 119.7
C21 C20 C19 120.34(10)
C21 C20 H20 119.8
C19 C20 H20 119.8
C20 C21 C22 119.46(10)
C20 C21 H21 120.3
C22 C21 H21 120.3
C21 C22 C23 120.42(10)
C21 C22 H22 119.8
C23 C22 H22 119.8
C22 C23 C18 120.45(10)
C22 C23 H23 119.8
C18 C23 H23 119.8

loop_
_geom_bond_atom_site_label_1
_geom_bond_atom_site_label_2
_geom_bond_distance
O1 C1 1.3399(13)
O1 C11 1.4489(13)
C1 O2 1.2074(13)
C1 C2 1.5183(15)
C2 C12 1.5281(15)
C2 C3 1.5316(15)
C2 H2 1.0000
C3 C4 1.5002(15)
C3 H3A 0.9900
C3 H3B 0.9900
C4 C5 1.3235(17)
C4 H4 0.9500
C5 C6 1.5046(15)
C5 H5 0.9500
C6 C7 1.5482(16)
C6 H6A 0.9900
C6 H6B 0.9900
C7 C18 1.5171(15)
C7 C8 1.5178(14)
C7 H7 1.0000
C8 O4 1.2060(13)
C8 O3 1.3413(13)
O3 C9 1.4555(12)
C9 C10 1.5127(16)
C9 H9A 0.9900
C9 H9B 0.9900
C10 C11 1.5119(16)
C10 H10A 0.9900
C10 H10B 0.9900
C11 H11A 0.9900
C11 H11B 0.9900
C12 C17 1.3902(16)
C12 C13 1.3958(15)
C13 C14 1.3863(16)
C13 H13 0.9500
C14 C15 1.3885(17)
C14 H14 0.9500
C15 C16 1.3841(17)
C15 H15 0.9500
C16 C17 1.3883(16)
C16 H16 0.9500
C17 H17 0.9500
C18 C19 1.3921(15)
C18 C23 1.3949(15)
C19 C20 1.3877(16)
C19 H19 0.9500
C20 C21 1.3847(16)
C20 H20 0.9500
C21 C22 1.3862(17)
C21 H21 0.9500
C22 C23 1.3867(16)
C22 H22 0.9500
C23 H23 0.9500

loop_
_geom_torsion_atom_site_label_1
_geom_torsion_atom_site_label_2
_geom_torsion_atom_site_label_3
_geom_torsion_atom_site_label_4
_geom_torsion
C11 O1 C1 O2 -4.28(15)
C11 O1 C1 C2 177.59(8)
O2 C1 C2 C12 -95.18(12)
O1 C1 C2 C12 82.93(11)
O2 C1 C2 C3 139.63(11)
O1 C1 C2 C3 -42.25(12)
C1 C2 C3 C4 -57.85(13)
C12 C2 C3 C4 179.43(9)
C2 C3 C4 C5 -0.61(18)
C3 C4 C5 C6 174.03(11)
C4 C5 C6 C7 -101.01(13)
C5 C6 C7 C18 177.89(9)
C5 C6 C7 C8 54.18(12)
C18 C7 C8 O4 -59.67(14)
C6 C7 C8 O4 63.43(14)
C18 C7 C8 O3 123.10(10)
C6 C7 C8 O3 -113.80(10)
O4 C8 O3 C9 -10.34(15)
C7 C8 O3 C9 166.94(9)
C8 O3 C9 C10 -165.89(9)
O3 C9 C10 C11 48.00(12)
C1 O1 C11 C10 -159.85(9)
C9 C10 C11 O1 51.31(12)
C1 C2 C12 C17 104.45(11)
C3 C2 C12 C17 -129.79(11)
C1 C2 C12 C13 -73.31(12)
C3 C2 C12 C13 52.45(13)
C17 C12 C13 C14 0.08(16)
C2 C12 C13 C14 177.87(10)
C12 C13 C14 C15 0.09(17)
C13 C14 C15 C16 -0.05(17)
C14 C15 C16 C17 -0.15(17)
C15 C16 C17 C12 0.32(17)
C13 C12 C17 C16 -0.29(16)
C2 C12 C17 C16 -178.10(10)
C8 C7 C18 C19 -127.68(11)
C6 C7 C18 C19 111.59(11)
C8 C7 C18 C23 54.15(14)
C6 C7 C18 C23 -66.58(13)
C23 C18 C19 C20 -0.11(16)
C7 C18 C19 C20 -178.34(10)
C18 C19 C20 C21 -0.21(17)
C19 C20 C21 C22 0.26(17)
C20 C21 C22 C23 0.01(17)
C21 C22 C23 C18 -0.33(17)
C19 C18 C23 C22 0.38(16)
C7 C18 C23 C22 178.56(10)
